data_7225355
loop_
_publ_author_name
'Muthumari, Subramanian'
'Ramesh, Rengan'

_publ_section_title
;
 Highly efficient palladium(ii) hydrazone based catalysts for the Suzuki
 coupling reaction in aqueous medium
;
_journal_issue 57
_journal_name_full 'RSC Adv.'
_journal_page_first 52101
_journal_paper_doi 10.1039/C6RA06734D
_journal_volume 6
_journal_year 2016
_chemical_formula_moiety 'C12 H10 O4 S2'
_chemical_formula_sum 'C12 H10 O4 S2'
_chemical_formula_weight 282.32
_chemical_name_systematic
; 
 ? 
;
_space_group_IT_number 2
_symmetry_cell_setting triclinic
_symmetry_space_group_name_Hall '-P 1'
_symmetry_space_group_name_H-M 'P -1'
_atom_sites_solution_hydrogens geom
_atom_sites_solution_primary direct
_atom_sites_solution_secondary difmap
_audit_block_doi 10.5517/cc1j3bvt
_audit_creation_method SHELXL-97
_audit_update_record
;
2015-05-27 deposited with the CCDC.
2016-05-23 downloaded from the CCDC.
;
_cell_angle_alpha 77.960(4)
_cell_angle_beta 88.838(4)
_cell_angle_gamma 72.527(4)
_cell_formula_units_Z 1
_cell_length_a 3.9254(12)
_cell_length_b 6.0049(18)
_cell_length_c 13.818(4)
_cell_measurement_reflns_used 1441
_cell_measurement_temperature 296(2)
_cell_measurement_theta_max 27.56
_cell_measurement_theta_min 3.02
_cell_volume 303.54(16)
_computing_cell_refinement APEX2-2005
_computing_data_collection APEX2-2005
_computing_data_reduction 'SAINT-2005 '
_computing_molecular_graphics 'SHELXTL-2008 [4]'
_computing_publication_material 'SHELXTL-2008 [4]'
_computing_structure_refinement 'SHELXTL-2008 [4]'
_computing_structure_solution 'SHELXTL-2008 [4]'
_diffrn_ambient_temperature 296(2)
_diffrn_measured_fraction_theta_full 0.979
_diffrn_measured_fraction_theta_max 0.979
_diffrn_measurement_device_type 'CCD area detector'
_diffrn_measurement_method 'phi and omega scans'
_diffrn_radiation_monochromator graphite
_diffrn_radiation_source 'fine-focus sealed tube'
_diffrn_radiation_type MoK\a
_diffrn_radiation_wavelength 0.71073
_diffrn_reflns_av_R_equivalents 0.0219
_diffrn_reflns_av_sigmaI/netI 0.0294
_diffrn_reflns_limit_h_max 4
_diffrn_reflns_limit_h_min -4
_diffrn_reflns_limit_k_max 6
_diffrn_reflns_limit_k_min -7
_diffrn_reflns_limit_l_max 16
_diffrn_reflns_limit_l_min -16
_diffrn_reflns_number 1679
_diffrn_reflns_theta_full 25.04
_diffrn_reflns_theta_max 25.04
_diffrn_reflns_theta_min 1.51
_exptl_absorpt_coefficient_mu 0.441
_exptl_absorpt_correction_T_max 0.9328
_exptl_absorpt_correction_T_min 0.8610
_exptl_absorpt_correction_type multi-scan
_exptl_absorpt_process_details 'SADABS (Bruker, 2005)'
_exptl_crystal_colour light-yellow
_exptl_crystal_density_diffrn 1.544
_exptl_crystal_density_method 'not measured'
_exptl_crystal_description block
_exptl_crystal_F_000 146
_exptl_crystal_size_max 0.35
_exptl_crystal_size_mid 0.28
_exptl_crystal_size_min 0.16
_refine_diff_density_max 0.788
_refine_diff_density_min -0.350
_refine_diff_density_rms 0.102
_refine_ls_extinction_method none
_refine_ls_goodness_of_fit_ref 1.083
_refine_ls_hydrogen_treatment constr
_refine_ls_matrix_type full
_refine_ls_number_parameters 83
_refine_ls_number_reflns 1053
_refine_ls_number_restraints 0
_refine_ls_restrained_S_all 1.083
_refine_ls_R_factor_all 0.0507
_refine_ls_R_factor_gt 0.0486
_refine_ls_shift/su_max 0.001
_refine_ls_shift/su_mean 0.000
_refine_ls_structure_factor_coef Fsqd
_refine_ls_weighting_details 'calc w=1/[\s^2^(Fo^2^)+(0.0890P)^2^+0.0880P] where P=(Fo^2^+2Fc^2^)/3'
_refine_ls_weighting_scheme calc
_refine_ls_wR_factor_gt 0.1250
_refine_ls_wR_factor_ref 0.1273
_reflns_number_gt 976
_reflns_number_total 1053
_reflns_threshold_expression >2sigma(I)
_cod_data_source_file c6ra06734d2.cif
_cod_data_source_block 1
_cod_depositor_comments
;
The following automatic conversions were performed:

'_symmetry_cell_setting' value 'Triclinic' changed to 'triclinic'
according to
/usr/data/users/saulius/crontab/automatic-downloads/rss-feeds/RSC/lib/dictionaries/cif_core.dic
dictionary named 'cif_core.dic' version 2.4.2 from 2011-04-26.

Automatic conversion script
Id: cif_fix_values 4268 2015-11-12 08:31:59Z antanas 
;
_cod_database_code 7225355

loop_
_symmetry_equiv_pos_as_xyz
'x, y, z'
'-x, -y, -z'

loop_
_atom_site_label
_atom_site_type_symbol
_atom_site_fract_x
_atom_site_fract_y
_atom_site_fract_z
_atom_site_U_iso_or_equiv
_atom_site_adp_type
_atom_site_occupancy
_atom_site_symmetry_multiplicity
_atom_site_calc_flag
_atom_site_refinement_flags
S1 S 1.01296(14) 0.20551(9) 0.62438(4) 0.0381(3) Uani 1 1 d .
O1 O 0.5657(6) 0.2447(4) 0.87861(13) 0.0640(6) Uani 1 1 d .
O2 O 0.9132(5) -0.0599(3) 0.81742(13) 0.0493(5) Uani 1 1 d .
C1 C 0.9314(6) 0.4849(4) 0.54950(15) 0.0323(5) Uani 1 1 d .
C2 C 0.7319(6) 0.6573(4) 0.59635(17) 0.0415(6) Uani 1 1 d .
H2 H 0.6620 0.8197 0.5677 0.050 Uiso 1 1 calc R
C3 C 0.6437(7) 0.5636(4) 0.69223(17) 0.0435(6) Uani 1 1 d .
H3 H 0.5074 0.6571 0.7334 0.052 Uiso 1 1 calc R
C4 C 0.7786(6) 0.3223(4) 0.71824(16) 0.0365(5) Uani 1 1 d .
C5 C 0.7356(6) 0.1709(4) 0.81336(17) 0.0411(6) Uani 1 1 d .
C6 C 0.8879(8) -0.2257(5) 0.90785(19) 0.0573(7) Uani 1 1 d .
H6A H 0.9863 -0.1863 0.9627 0.086 Uiso 1 1 calc R
H6B H 1.0191 -0.3854 0.9024 0.086 Uiso 1 1 calc R
H6C H 0.6416 -0.2154 0.9183 0.086 Uiso 1 1 calc R

loop_
_atom_site_aniso_label
_atom_site_aniso_U_11
_atom_site_aniso_U_22
_atom_site_aniso_U_33
_atom_site_aniso_U_23
_atom_site_aniso_U_13
_atom_site_aniso_U_12
S1 0.0473(4) 0.0299(4) 0.0337(4) -0.0054(3) 0.0109(3) -0.0083(3)
O1 0.0816(14) 0.0566(12) 0.0389(11) -0.0045(9) 0.0236(9) -0.0039(10)
O2 0.0665(11) 0.0405(10) 0.0356(9) -0.0026(8) 0.0137(8) -0.0127(8)
C1 0.0361(11) 0.0311(11) 0.0283(11) -0.0042(8) 0.0024(8) -0.0097(8)
C2 0.0541(14) 0.0320(11) 0.0330(12) -0.0051(9) 0.0058(10) -0.0066(10)
C3 0.0518(14) 0.0398(13) 0.0345(12) -0.0117(10) 0.0080(10) -0.0053(10)
C4 0.0391(11) 0.0386(12) 0.0303(11) -0.0071(9) 0.0052(9) -0.0098(9)
C5 0.0452(13) 0.0444(13) 0.0305(11) -0.0039(10) 0.0058(9) -0.0118(10)
C6 0.0762(19) 0.0486(16) 0.0409(14) 0.0054(12) 0.0105(13) -0.0201(14)

loop_
_atom_type_symbol
_atom_type_description
_atom_type_scat_dispersion_real
_atom_type_scat_dispersion_imag
_atom_type_scat_source
C C 0.0033 0.0016 'International Tables Vol C Tables 4.2.6.8 and 6.1.1.4'
H H 0.0000 0.0000 'International Tables Vol C Tables 4.2.6.8 and 6.1.1.4'
O O 0.0106 0.0060 'International Tables Vol C Tables 4.2.6.8 and 6.1.1.4'
S S 0.1246 0.1234 'International Tables Vol C Tables 4.2.6.8 and 6.1.1.4'

loop_
_citation_id
_citation_doi
_citation_year
1 10.1515/ncrs-2014-9067 2014

loop_
_geom_angle_atom_site_label_1
_geom_angle_atom_site_label_2
_geom_angle_atom_site_label_3
_geom_angle
_geom_angle_site_symmetry_1
_geom_angle_site_symmetry_3
C1 S1 C4 91.71(10) . .
C5 O2 C6 116.2(2) . .
C2 C1 C1 128.3(3) . 2_766
C2 C1 S1 110.88(16) . .
C1 C1 S1 120.8(2) 2_766 .
C1 C2 C3 113.1(2) . .
C1 C2 H2 123.5 . .
C3 C2 H2 123.5 . .
C4 C3 C2 112.8(2) . .
C4 C3 H3 123.6 . .
C2 C3 H3 123.6 . .
C3 C4 C5 126.1(2) . .
C3 C4 S1 111.56(17) . .
C5 C4 S1 122.33(18) . .
O1 C5 O2 124.4(2) . .
O1 C5 C4 124.1(2) . .
O2 C5 C4 111.5(2) . .
O2 C6 H6A 109.5 . .
O2 C6 H6B 109.5 . .
H6A C6 H6B 109.5 . .
O2 C6 H6C 109.5 . .
H6A C6 H6C 109.5 . .
H6B C6 H6C 109.5 . .

loop_
_geom_bond_atom_site_label_1
_geom_bond_atom_site_label_2
_geom_bond_distance
_geom_bond_site_symmetry_2
S1 C1 1.719(2) .
S1 C4 1.722(2) .
O1 C5 1.191(3) .
O2 C5 1.341(3) .
O2 C6 1.449(3) .
C1 C2 1.370(3) .
C1 C1 1.456(4) 2_766
C2 C3 1.407(3) .
C2 H2 0.9300 .
C3 C4 1.356(3) .
C3 H3 0.9300 .
C4 C5 1.472(3) .
C6 H6A 0.9600 .
C6 H6B 0.9600 .
C6 H6C 0.9600 .

loop_
_geom_hbond_atom_site_label_D
_geom_hbond_atom_site_label_H
_geom_hbond_atom_site_label_A
_geom_hbond_distance_DH
_geom_hbond_distance_HA
_geom_hbond_distance_DA
_geom_hbond_angle_DHA
_geom_hbond_site_symmetry_A
C6 H6B O1 0.96 2.66 3.573(4) 159.6 1_645

loop_
_geom_torsion_atom_site_label_1
_geom_torsion_atom_site_label_2
_geom_torsion_atom_site_label_3
_geom_torsion_atom_site_label_4
_geom_torsion
_geom_torsion_site_symmetry_1
_geom_torsion_site_symmetry_4
C4 S1 C1 C2 -0.05(18) . .
C4 S1 C1 C1 179.9(2) . 2_766
C1 C1 C2 C3 179.7(3) 2_766 .
S1 C1 C2 C3 -0.3(3) . .
C1 C2 C3 C4 0.7(3) . .
C2 C3 C4 C5 179.7(2) . .
C2 C3 C4 S1 -0.7(3) . .
C1 S1 C4 C3 0.44(19) . .
C1 S1 C4 C5 -180.0(2) . .
C6 O2 C5 O1 0.6(4) . .
C6 O2 C5 C4 -179.7(2) . .
C3 C4 C5 O1 2.1(4) . .
S1 C4 C5 O1 -177.4(2) . .
C3 C4 C5 O2 -177.6(2) . .
S1 C4 C5 O2 2.9(3) . .
